data_7123147
loop_
_publ_author_name
'Zeng, Zhixiong'
'Zhao, Yifan'
'Zhang, Yandong'

_publ_section_title
;
 Divergent Total Syntheses of Five Illudalane Sesquiterpenes and
 Assignment of the Absolute Configuration
;
_journal_name_full 'Chemical Communications'
_journal_paper_doi 10.1039/C9CC00933G
_journal_year 2019
_chemical_formula_moiety 'C22 H21 Br O4'
_chemical_formula_sum 'C22 H21 Br O4'
_chemical_formula_weight 429.30
_space_group_crystal_system orthorhombic
_space_group_IT_number 19
_space_group_name_Hall 'P 2ac 2ab'
_space_group_name_H-M_alt 'P 21 21 21'
_symmetry_space_group_name_Hall 'P 2ac 2ab'
_symmetry_space_group_name_H-M 'P 21 21 21'
_atom_sites_solution_hydrogens geom
_atom_sites_solution_primary direct
_audit_creation_date 2019-01-26
_audit_creation_method
;
Olex2 1.2
(compiled 2018.05.29 svn.r3508 for OlexSys, GUI svn.r5506)
;
_audit_update_record
;
2019-01-31 deposited with the CCDC.    2019-03-15 downloaded from the CCDC.
;
_cell_angle_alpha 90
_cell_angle_beta 90
_cell_angle_gamma 90
_cell_formula_units_Z 4
_cell_length_a 10.35275(17)
_cell_length_b 12.5835(2)
_cell_length_c 15.0399(3)
_cell_measurement_reflns_used 11305
_cell_measurement_temperature 293(2)
_cell_measurement_theta_max 62.0890
_cell_measurement_theta_min 4.2440
_cell_volume 1959.31(6)
_computing_cell_refinement 'CrysAlisPro 1.171.38.43 (Rigaku OD, 2015)'
_computing_data_collection 'CrysAlisPro 1.171.38.43 (Rigaku OD, 2015)'
_computing_data_reduction 'CrysAlisPro 1.171.38.43 (Rigaku OD, 2015)'
_computing_molecular_graphics 'Olex2 (Dolomanov et al., 2009)'
_computing_publication_material 'Olex2 (Dolomanov et al., 2009)'
_computing_structure_refinement 'ShelXL (Sheldrick, 2015)'
_computing_structure_solution 'ShelXS (Sheldrick, 2008)'
_diffrn_ambient_temperature 293(2)
_diffrn_detector 'CCD plate'
_diffrn_detector_area_resol_mean 16.1903
_diffrn_detector_type Sapphire3
_diffrn_measured_fraction_theta_full 0.998
_diffrn_measured_fraction_theta_max 0.998
_diffrn_measurement_details
;
List of Runs (angles in degrees, time in seconds):

  # Type    Start    End  Width  t~exp~   \w     \q     \k     \f   Frames
#--------------------------------------------------------------------------
  1  \w    -40.00  24.00   1.00    2.48    --   32.31 -38.00 -60.00   64
  2  \w     64.00 106.00   1.00   10.00    --   94.50  38.00  30.00   42
  3  \w    125.00 151.00   1.00   10.00    --   94.50  38.00  30.00   26
  4  \w    123.00 166.00   1.00   10.00    --   94.50  77.00  30.00   43
  5  \w    125.00 158.00   1.00   10.00    --   94.50  77.00 120.00   33
  6  \w    107.00 141.00   1.00   10.00    --   94.50  77.00  60.00   34
  7  \w    105.00 145.00   1.00   10.00    --   94.50  77.00  90.00   40
  8  \w    104.00 164.00   1.00   10.00    --   94.50  77.00   0.00   60
  9  \w    114.00 147.00   1.00   10.00    --   94.50  77.00 -30.00   33
 10  \w    112.00 164.00   1.00   10.00    --   94.50  77.00 -60.00   52
 11  \w    106.00 132.00   1.00   10.00    --   94.50  38.00-150.00   26
 12  \w    101.00 154.00   1.00   10.00    --   94.50  77.00-180.00   53
 13  \w    102.00 128.00   1.00   10.00    --   94.50  77.00 -90.00   26
 14  \w     68.00  94.00   1.00   10.00    --   94.50  64.00 -30.00   26
 15  \w     68.00 138.00   1.00   10.00    --   94.50  64.00 -60.00   70
 16  \w     68.00 153.00   1.00   10.00    --   94.50  64.00-120.00   85
 17  \w     68.00 165.00   1.00   10.00    --   94.50  64.00 -90.00   97
 18  \w     88.00 121.00   1.00   10.00    --   94.50 -64.00-180.00   33
 19  \w     69.00 130.00   1.00   10.00    --   94.50 -92.00 -90.00   61
 20  \w     79.00 135.00   1.00   10.00    --   94.50 -92.00   0.00   56
 21  \w     84.00 109.00   1.00   10.00    --   94.50 -92.00  60.00   25
 22  \w     87.00 127.00   1.00   10.00    --   94.50 -92.00 150.00   40
 23  \w     61.00  91.00   1.00   10.00    --   94.50 -38.00  30.00   30
 24  \w     55.00  81.00   1.00   10.00    --   94.50 -92.00  60.00   26
 25  \w     52.00  78.00   1.00   10.00    --   94.50 -92.00   0.00   26
 26  \w     22.00  70.00   1.00   10.00    --   94.50-112.00 120.00   48
 27  \w     37.00  68.00   1.00   10.00    --   94.50 -92.00 150.00   31
 28  \w     22.00  48.00   1.00   10.00    --   94.50 -38.00  30.00   26
 29  \w     23.00 100.00   1.00   10.00    --   94.50 -50.00 -30.00   77
 30  \w     66.00 153.00   1.00   10.00    --   94.50  38.00   0.00   87
 31  \w     68.00 106.00   1.00   10.00    --   94.50  64.00  90.00   38
 32  \w     65.00 150.00   1.00   10.00    --   94.50  38.00 150.00   85
 33  \w     68.00 160.00   1.00   10.00    --   94.50  64.00  60.00   92
 34  \w     68.00  94.00   1.00   10.00    --   94.50  64.00 150.00   26
 35  \w     68.00  93.00   1.00   10.00    --   94.50  64.00 120.00   25
 36  \w     68.00 112.00   1.00   10.00    --   94.50  64.00  30.00   44
 37  \w     61.00  87.00   1.00   10.00    --   94.50  77.00  30.00   26
 38  \w     61.00  90.00   1.00   10.00    --   94.50  77.00  60.00   29
 39  \w     61.00  91.00   1.00   10.00    --   94.50  77.00 120.00   30
 40  \w     61.00 152.00   1.00   10.00    --   94.50  77.00 150.00   91
 41  \w     61.00  87.00   1.00   10.00    --   94.50  77.00 -30.00   26
 42  \w     61.00  87.00   1.00   10.00    --   94.50  77.00 -60.00   26
 43  \w     61.00  97.00   1.00   10.00    --   94.50  77.00 -90.00   36
 44  \w     68.00 151.00   1.00   10.00    --   94.50  64.00-150.00   83
 45  \w     61.00  87.00   1.00   10.00    --   94.50  77.00-150.00   26
 46  \w     61.00  86.00   1.00   10.00    --   94.50  77.00-180.00   25
 47  \w     64.00 103.00   1.00   10.00    --   94.50  38.00-150.00   39
 48  \w     61.00 102.00   1.00   10.00    --   94.50  77.00-120.00   41
 49  \w     61.00  87.00   1.00   10.00    --   94.50  77.00   0.00   26
 50  \w     61.00  87.00   1.00   10.00    --   94.50  77.00  90.00   26
 51  \w     55.00  89.00   1.00    2.48    --   32.31 153.00 138.00   34
 52  \w     35.00 112.00   1.00    2.48    --   32.31 178.00   0.00   77
 53  \w    -40.00  60.00   1.00    2.48    --   32.31 -38.00 120.00  100
 54  \w     47.00  76.00   1.00    2.48    --   32.31 -99.00 120.00   29
 55  \w     23.00  71.00   1.00   10.00    --   94.50-112.00   0.00   48
 56  \w     25.00  90.00   1.00   10.00    --   94.50-112.00-150.00   65
 57  \w     61.00 120.00   1.00   10.00    --   94.50 -50.00-180.00   59
 58  \w     27.00  72.00   1.00   10.00    --   94.50 -64.00-180.00   45
 59  \w      3.00  32.00   1.00    2.48    --  -32.31-134.00 -77.87   29
 60  \w    -60.00 -18.00   1.00    2.48    --  -32.31 -57.00-150.00   42
 61  \w    -79.00 -12.00   1.00    2.48    --  -32.31 -57.00 -90.00   67
 62  \w    -87.00   1.00   1.00    2.48    --  -32.31 -77.00   0.00   88
 63  \w    -64.00 -10.00   1.00    2.48    --  -32.31 -77.00  90.00   54
 64  \w    -77.00 -10.00   1.00    2.48    --  -32.31 -57.00 150.00   67
 65  \w    -76.00 -10.00   1.00    2.48    --  -32.31 -57.00  90.00   66
 66  \w    -24.00  18.00   1.00    2.48    --   32.31 -99.00 120.00   42
 67  \w   -100.00  -1.00   1.00    2.48    --  -32.31 -38.00  30.00   99
 68  \w    -92.00 -31.00   1.00    2.48    --  -32.31 -57.00-120.00   61
 69  \w   -100.00 -68.00   1.00    2.48    --  -32.31 -57.00-150.00   32
 70  \w   -109.00 -73.00   1.00    2.48    --  -32.31-178.00-120.00   36
 71  \w   -112.00 -72.00   1.00    2.48    --  -32.31-178.00 -30.00   40
;
_diffrn_measurement_device 'four-circle diffractometer'
_diffrn_measurement_device_type 'Xcalibur, Sapphire3, Gemini ultra'
_diffrn_measurement_method '\w scans'
_diffrn_orient_matrix_type 'CrysAlisPro convention (1999,Acta A55,543-557)'
_diffrn_orient_matrix_UB_11 -0.1145400000
_diffrn_orient_matrix_UB_12 0.0528723000
_diffrn_orient_matrix_UB_13 -0.0481348000
_diffrn_orient_matrix_UB_21 -0.0694187000
_diffrn_orient_matrix_UB_22 0.0147922000
_diffrn_orient_matrix_UB_23 0.0897434000
_diffrn_orient_matrix_UB_31 0.0647728000
_diffrn_orient_matrix_UB_32 0.1094389000
_diffrn_orient_matrix_UB_33 0.0111352000
_diffrn_radiation_monochromator mirror
_diffrn_radiation_probe x-ray
_diffrn_radiation_type CuK\a
_diffrn_radiation_wavelength 1.54184
_diffrn_reflns_av_R_equivalents 0.0731
_diffrn_reflns_av_unetI/netI 0.0318
_diffrn_reflns_Laue_measured_fraction_full 0.998
_diffrn_reflns_Laue_measured_fraction_max 0.998
_diffrn_reflns_limit_h_max 11
_diffrn_reflns_limit_h_min -11
_diffrn_reflns_limit_k_max 14
_diffrn_reflns_limit_k_min -14
_diffrn_reflns_limit_l_max 17
_diffrn_reflns_limit_l_min -17
_diffrn_reflns_number 26160
_diffrn_reflns_point_group_measured_fraction_full 0.996
_diffrn_reflns_point_group_measured_fraction_max 0.995
_diffrn_reflns_theta_full 62.190
_diffrn_reflns_theta_max 62.190
_diffrn_reflns_theta_min 4.582
_diffrn_source 'fine-focus sealed X-ray tube'
_diffrn_source_type 'Enhance Ultra (Cu) X-ray Source'
_exptl_absorpt_coefficient_mu 3.064
_exptl_absorpt_correction_T_max 1.00000
_exptl_absorpt_correction_T_min 0.47577
_exptl_absorpt_correction_type multi-scan
_exptl_absorpt_process_details
;
CrysAlisPro 1.171.38.43 (Rigaku Oxford Diffraction, 2015)
Empirical absorption correction using spherical harmonics,
 implemented in SCALE3 ABSPACK scaling algorithm.
;
_exptl_crystal_colour colourless
_exptl_crystal_colour_primary colourless
_exptl_crystal_density_diffrn 1.455
_exptl_crystal_description block
_exptl_crystal_F_000 880
_exptl_crystal_size_max 0.1
_exptl_crystal_size_mid 0.1
_exptl_crystal_size_min 0.1
_refine_diff_density_max 0.404
_refine_diff_density_min -0.537
_refine_diff_density_rms 0.046
_refine_ls_abs_structure_details
;
 Flack x determined using 1251 quotients [(I+)-(I-)]/[(I+)+(I-)]
 (Parsons, Flack and Wagner, Acta Cryst. B69 (2013) 249-259).
;
_refine_ls_abs_structure_Flack -0.022(11)
_refine_ls_extinction_method none
_refine_ls_goodness_of_fit_ref 1.054
_refine_ls_hydrogen_treatment constr
_refine_ls_matrix_type full
_refine_ls_number_parameters 247
_refine_ls_number_reflns 3093
_refine_ls_number_restraints 0
_refine_ls_restrained_S_all 1.054
_refine_ls_R_factor_all 0.0321
_refine_ls_R_factor_gt 0.0313
_refine_ls_shift/su_max 0.000
_refine_ls_shift/su_mean 0.000
_refine_ls_structure_factor_coef Fsqd
_refine_ls_weighting_details 'w=1/[\s^2^(Fo^2^)+(0.0469P)^2^+0.6007P] where P=(Fo^2^+2Fc^2^)/3'
_refine_ls_weighting_scheme calc
_refine_ls_wR_factor_gt 0.0834
_refine_ls_wR_factor_ref 0.0848
_reflns_Friedel_coverage 0.734
_reflns_Friedel_fraction_full 0.993
_reflns_Friedel_fraction_max 0.992
_reflns_number_gt 3022
_reflns_number_total 3093
_reflns_threshold_expression 'I > 2\s(I)'
_cod_data_source_file c9cc00933g2.cif
_cod_data_source_block exp_20218
_cod_database_code 7123147
_shelx_shelxl_version_number 2014/8
_shelx_space_group_comment
;
The symmetry employed for this shelxl refinement is uniquely defined
by the following loop, which should always be used as a source of
symmetry information in preference to the above space-group names.
They are only intended as comments.
;
_shelx_estimated_absorpt_t_max 0.749
_shelx_estimated_absorpt_t_min 0.749
_reflns_odcompleteness_completeness 99.34
_reflns_odcompleteness_iscentric 1
_reflns_odcompleteness_theta 62.30
_olex2_refinement_description
;
1. Fixed Uiso
 At 1.2 times of:
  All C(H) groups, All C(H,H) groups
 At 1.5 times of:
  All C(H,H,H) groups
2.a Ternary CH refined with riding coordinates:
 C16(H16)
2.b Secondary CH2 refined with riding coordinates:
 C10(H10A,H10B), C25(H25A,H25B), C36(H36A,H36B)
2.c Aromatic/amide H refined with riding coordinates:
 C4(H4), C8(H8), C12(H12), C19(H19), C27(H27)
2.d Idealised Me refined as rotating group:
 C17(H17A,H17B,H17C), C1AA(H1AA,H1AB,H1AC), C2AA(H2AA,H2AB,H2AC)
;
_olex2_submission_special_instructions 'No special instructions were received'
_oxdiff_exptl_absorpt_empirical_details
;
Empirical correction (ABSPACK) includes:
- Absorption correction using spherical harmonics
- Frame scaling
;
_oxdiff_exptl_absorpt_empirical_full_max 5.030
_oxdiff_exptl_absorpt_empirical_full_min 0.313

loop_
_space_group_symop_operation_xyz
'x, y, z'
'-x+1/2, -y, z+1/2'
'x+1/2, -y+1/2, -z'
'-x, y+1/2, -z+1/2'

loop_
_atom_site_label
_atom_site_type_symbol
_atom_site_fract_x
_atom_site_fract_y
_atom_site_fract_z
_atom_site_U_iso_or_equiv
_atom_site_adp_type
_atom_site_occupancy
_atom_site_site_symmetry_order
_atom_site_calc_flag
_atom_site_refinement_flags_posn
Br1 Br 0.03256(6) 0.24190(4) 0.95789(4) 0.0665(2) Uani 1 1 d .
C2 C -0.2168(3) -0.0624(3) 0.9991(2) 0.0290(8) Uani 1 1 d .
O3 O -0.2689(2) -0.21484(19) 1.08233(15) 0.0286(5) Uani 1 1 d .
C4 C -0.2627(4) 0.0206(3) 0.9472(3) 0.0391(9) Uani 1 1 d .
H4 H -0.3430 0.0151 0.9199 0.047 Uiso 1 1 calc R
O5 O -0.3860(2) -0.1805(2) 0.95953(16) 0.0346(6) Uani 1 1 d .
O6 O -0.7749(3) -0.0857(2) 1.11343(17) 0.0378(6) Uani 1 1 d .
C7 C -0.4689(3) -0.3025(3) 1.13826(19) 0.0249(7) Uani 1 1 d .
C8 C -0.5628(3) -0.2257(3) 1.1304(2) 0.0261(7) Uani 1 1 d .
H8 H -0.5505 -0.1670 1.0938 0.031 Uiso 1 1 calc R
C9 C -0.6994(3) -0.3286(3) 1.2307(2) 0.0304(8) Uani 1 1 d .
C10 C -0.3708(3) -0.4610(3) 1.1920(3) 0.0323(8) Uani 1 1 d .
H10A H -0.3824 -0.5218 1.1531 0.039 Uiso 1 1 calc R
H10B H -0.3515 -0.4862 1.2515 0.039 Uiso 1 1 calc R
C11 C -0.6772(3) -0.2382(3) 1.1787(2) 0.0270(7) Uani 1 1 d .
C12 C -0.0212(4) 0.0366(3) 1.0271(2) 0.0362(8) Uani 1 1 d .
H12 H 0.0600 0.0423 1.0531 0.043 Uiso 1 1 calc R
C13 C -0.4891(3) -0.3914(3) 1.1920(2) 0.0268(7) Uani 1 1 d .
C16 C -0.3387(3) -0.3134(3) 1.0944(2) 0.0270(7) Uani 1 1 d .
H16 H -0.3493 -0.3483 1.0366 0.032 Uiso 1 1 calc R
C17 C -0.6259(4) -0.5072(3) 1.2907(3) 0.0443(10) Uani 1 1 d .
H17A H -0.6051 -0.4934 1.3519 0.066 Uiso 1 1 calc GR
H17B H -0.5712 -0.5628 1.2685 0.066 Uiso 1 1 calc GR
H17C H -0.7146 -0.5289 1.2863 0.066 Uiso 1 1 calc GR
C18 C -0.6053(4) -0.4077(3) 1.2367(2) 0.0307(8) Uani 1 1 d .
C19 C -0.1892(5) 0.1121(3) 0.9359(3) 0.0468(10) Uani 1 1 d .
H19 H -0.2203 0.1687 0.9023 0.056 Uiso 1 1 calc R
C21 C -0.3001(3) -0.1579(3) 1.0094(2) 0.0273(7) Uani 1 1 d .
C22 C -0.0695(4) 0.1170(3) 0.9755(3) 0.0407(9) Uani 1 1 d .
C25 C -0.8275(4) -0.3359(3) 1.2774(3) 0.0406(9) Uani 1 1 d .
H25A H -0.8904 -0.3694 1.2386 0.049 Uiso 1 1 calc R
H25B H -0.8189 -0.3791 1.3305 0.049 Uiso 1 1 calc R
C27 C -0.0959(3) -0.0536(3) 1.0396(2) 0.0303(7) Uani 1 1 d .
H27 H -0.0653 -0.1086 1.0752 0.036 Uiso 1 1 calc R
O32 O -0.8809(3) -0.1583(2) 1.22437(17) 0.0398(6) Uani 1 1 d .
C33 C -0.7785(3) -0.1552(3) 1.1692(2) 0.0302(8) Uani 1 1 d .
C36 C -0.8724(4) -0.2268(4) 1.3021(2) 0.0415(9) Uani 1 1 d .
H36A H -0.9566 -0.2315 1.3302 0.050 Uiso 1 1 calc R
H36B H -0.8127 -0.1960 1.3446 0.050 Uiso 1 1 calc R
C0AA C -0.2622(3) -0.3877(3) 1.1573(2) 0.0301(8) Uani 1 1 d .
C1AA C -0.1554(4) -0.4465(4) 1.1094(3) 0.0447(10) Uani 1 1 d .
H1AA H -0.1117 -0.4925 1.1505 0.067 Uiso 1 1 calc GR
H1AB H -0.0950 -0.3962 1.0853 0.067 Uiso 1 1 calc GR
H1AC H -0.1917 -0.4880 1.0620 0.067 Uiso 1 1 calc GR
C2AA C -0.2063(4) -0.3240(4) 1.2352(3) 0.0458(10) Uani 1 1 d .
H2AA H -0.2746 -0.2862 1.2646 0.069 Uiso 1 1 calc GR
H2AB H -0.1437 -0.2742 1.2132 0.069 Uiso 1 1 calc GR
H2AC H -0.1657 -0.3715 1.2765 0.069 Uiso 1 1 calc GR

loop_
_atom_site_aniso_label
_atom_site_aniso_U_11
_atom_site_aniso_U_22
_atom_site_aniso_U_33
_atom_site_aniso_U_23
_atom_site_aniso_U_13
_atom_site_aniso_U_12
Br1 0.0760(4) 0.0378(3) 0.0857(4) 0.0066(2) 0.0268(3) -0.0184(2)
C2 0.0306(18) 0.0288(19) 0.0275(16) 0.0024(13) 0.0104(15) 0.0027(14)
O3 0.0266(11) 0.0266(12) 0.0324(11) 0.0051(9) -0.0009(9) -0.0041(10)
C4 0.0377(19) 0.039(2) 0.0408(19) 0.0112(17) 0.0021(17) 0.0044(17)
O5 0.0287(12) 0.0418(15) 0.0333(11) 0.0050(11) -0.0010(11) 0.0000(11)
O6 0.0377(14) 0.0348(14) 0.0409(14) -0.0003(12) -0.0064(12) 0.0068(12)
C7 0.0239(16) 0.0278(17) 0.0229(14) -0.0002(12) -0.0051(13) -0.0028(15)
C8 0.0257(16) 0.0267(18) 0.0259(15) 0.0004(13) -0.0028(12) -0.0046(14)
C9 0.0277(17) 0.0345(19) 0.0290(15) 0.0012(14) -0.0001(13) -0.0049(16)
C10 0.0292(18) 0.0291(19) 0.0387(18) 0.0064(15) -0.0019(15) -0.0020(16)
C11 0.0246(16) 0.0283(18) 0.0280(15) -0.0045(14) -0.0020(12) 0.0007(16)
C12 0.0318(18) 0.0337(19) 0.0431(19) -0.0030(16) 0.0109(16) -0.0017(16)
C13 0.0240(17) 0.0281(17) 0.0282(15) 0.0034(13) -0.0025(13) -0.0032(14)
C16 0.0258(17) 0.0230(18) 0.0321(16) 0.0028(14) -0.0014(14) -0.0031(14)
C17 0.041(2) 0.042(2) 0.050(2) 0.0186(19) 0.0083(18) -0.0029(19)
C18 0.0306(18) 0.032(2) 0.0294(16) 0.0050(14) -0.0010(14) -0.0037(15)
C19 0.058(3) 0.035(2) 0.047(2) 0.0158(17) 0.013(2) 0.007(2)
C21 0.0257(17) 0.0298(18) 0.0265(15) 0.0025(13) 0.0071(14) 0.0088(15)
C22 0.046(2) 0.031(2) 0.045(2) 0.0005(16) 0.0199(17) -0.0010(17)
C25 0.0316(19) 0.048(2) 0.042(2) 0.0058(18) 0.0070(16) -0.0006(19)
C27 0.0294(18) 0.0278(18) 0.0338(17) 0.0020(15) 0.0049(15) 0.0029(14)
O32 0.0294(12) 0.0472(16) 0.0426(13) -0.0047(12) 0.0020(11) 0.0077(12)
C33 0.0275(17) 0.0307(19) 0.0324(17) -0.0079(15) -0.0067(13) 0.0014(15)
C36 0.0329(18) 0.054(3) 0.0372(19) -0.0011(17) 0.0057(15) 0.0029(19)
C0AA 0.0257(17) 0.0253(18) 0.0393(18) 0.0075(15) -0.0035(15) -0.0013(14)
C1AA 0.031(2) 0.043(2) 0.060(3) 0.016(2) 0.0078(19) 0.0067(18)
C2AA 0.046(2) 0.045(2) 0.047(2) 0.0100(19) -0.0204(18) -0.010(2)

loop_
_atom_type_symbol
_atom_type_description
_atom_type_scat_dispersion_real
_atom_type_scat_dispersion_imag
_atom_type_scat_source
C C 0.0181 0.0091 'International Tables Vol C Tables 4.2.6.8 and 6.1.1.4'
H H 0.0000 0.0000 'International Tables Vol C Tables 4.2.6.8 and 6.1.1.4'
Br Br -0.6763 1.2805 'International Tables Vol C Tables 4.2.6.8 and 6.1.1.4'
O O 0.0492 0.0322 'International Tables Vol C Tables 4.2.6.8 and 6.1.1.4'

loop_
_geom_angle_atom_site_label_1
_geom_angle_atom_site_label_2
_geom_angle_atom_site_label_3
_geom_angle
C4 C2 C21 117.9(3)
C4 C2 C27 119.5(3)
C27 C2 C21 122.6(3)
C21 O3 C16 115.9(3)
C2 C4 C19 120.3(4)
C8 C7 C13 120.4(3)
C8 C7 C16 131.2(3)
C13 C7 C16 108.4(3)
C7 C8 C11 118.3(3)
C11 C9 C25 117.1(3)
C18 C9 C11 120.1(3)
C18 C9 C25 122.8(3)
C13 C10 C0AA 104.1(3)
C8 C11 C9 121.4(3)
C8 C11 C33 117.9(3)
C9 C11 C33 120.6(3)
C22 C12 C27 118.6(4)
C7 C13 C10 110.1(3)
C18 C13 C7 121.8(3)
C18 C13 C10 128.1(3)
O3 C16 C7 115.0(3)
O3 C16 C0AA 109.8(3)
C7 C16 C0AA 104.2(3)
C9 C18 C17 121.9(3)
C13 C18 C9 117.8(3)
C13 C18 C17 120.3(3)
C22 C19 C4 118.5(4)
O3 C21 C2 112.0(3)
O5 C21 C2 123.9(3)
O5 C21 O3 124.1(3)
C12 C22 Br1 118.9(3)
C12 C22 C19 122.7(4)
C19 C22 Br1 118.3(3)
C36 C25 C9 109.5(3)
C12 C27 C2 120.4(3)
C33 O32 C36 117.7(3)
O6 C33 C11 123.5(3)
O6 C33 O32 118.1(3)
O32 C33 C11 118.4(3)
O32 C36 C25 111.3(3)
C10 C0AA C16 101.3(3)
C1AA C0AA C10 113.6(3)
C1AA C0AA C16 112.2(3)
C1AA C0AA C2AA 110.1(3)
C2AA C0AA C10 109.2(3)
C2AA C0AA C16 110.1(3)

loop_
_geom_bond_atom_site_label_1
_geom_bond_atom_site_label_2
_geom_bond_distance
Br1 C22 1.912(4)
C2 C4 1.389(5)
C2 C21 1.487(5)
C2 C27 1.396(5)
O3 C16 1.447(4)
O3 C21 1.350(4)
C4 C19 1.391(6)
O5 C21 1.197(4)
O6 C33 1.212(5)
C7 C8 1.376(5)
C7 C13 1.396(5)
C7 C16 1.506(5)
C8 C11 1.399(5)
C9 C11 1.399(5)
C9 C18 1.395(5)
C9 C25 1.503(5)
C10 C13 1.506(5)
C10 C0AA 1.545(5)
C11 C33 1.487(5)
C12 C22 1.370(6)
C12 C27 1.387(5)
C13 C18 1.393(5)
C16 C0AA 1.548(5)
C17 C18 1.509(5)
C19 C22 1.377(7)
C25 C36 1.497(6)
O32 C33 1.347(5)
O32 C36 1.455(5)
C0AA C1AA 1.513(5)
C0AA C2AA 1.533(5)
